data_7116084
loop_
_publ_author_name
'Junya Yoshida'
'Akira Ueda'
'Akiko Nakao'
'Reiji Kumai'
'Hironori Nakao'
'Youichi Murakami'
'Hatsumi Mori'

_publ_section_title
;
 Solid-solid phase interconversion in an organic conductor crystal:
 hydrogen-bond-mediated dynamic changes in pi-stacked molecular
 arrangement and physical properties
;
_journal_name_full Chem.Commun.
_journal_page_first 15557
_journal_paper_doi 10.1039/C4cc07810A
_journal_volume 50
_journal_year 2014
_chemical_formula_moiety 'C12 H8 O4 S4'
_chemical_formula_sum 'C12 H8 O4 S4'
_chemical_formula_weight 344.43
_space_group_IT_number 20
_symmetry_cell_setting orthorhombic
_symmetry_Int_Tables_number 20
_symmetry_space_group_name_Hall 'C 2c 2'
_symmetry_space_group_name_H-M 'C 2 2 21'
_atom_sites_solution_hydrogens geom
_atom_sites_solution_primary direct
_atom_sites_solution_secondary difmap
_cell_angle_alpha 90.0000
_cell_angle_beta 90.0000
_cell_angle_gamma 90.0000
_cell_formula_units_Z 4
_cell_length_a 3.999(3)
_cell_length_b 29.96(3)
_cell_length_c 10.493(9)
_cell_measurement_reflns_used 1699
_cell_measurement_temperature 293
_cell_measurement_theta_max 27.42
_cell_measurement_theta_min 3.34
_cell_volume 1257.2(19)
_computing_cell_refinement CrystalClear
_computing_data_collection 'CrystalClear (Rigaku Inc., 2008)'
_computing_data_reduction CrystalClear
_computing_molecular_graphics 'CrystalStructure 4.0'
_computing_publication_material 'CrystalStructure 4.0 (Rigaku, 2010)'
_computing_structure_refinement 'SHELXL97 (Sheldrick, 2008)'
_computing_structure_solution 'SIR2004 (Burla, et al., 2005)'
_diffrn_ambient_temperature 293
_diffrn_detector_area_resol_mean 7.314
_diffrn_measured_fraction_theta_full 0.997
_diffrn_measured_fraction_theta_max 0.997
_diffrn_measurement_device_type 'Rigaku Mercury70'
_diffrn_measurement_method \w
_diffrn_radiation_type 'Mo K\a'
_diffrn_radiation_wavelength 0.71075
_diffrn_reflns_av_R_equivalents 0.0632
_diffrn_reflns_limit_h_max 5
_diffrn_reflns_limit_h_min -5
_diffrn_reflns_limit_k_max 38
_diffrn_reflns_limit_k_min -35
_diffrn_reflns_limit_l_max 10
_diffrn_reflns_limit_l_min -13
_diffrn_reflns_number 4826
_diffrn_reflns_theta_full 27.46
_diffrn_reflns_theta_max 27.46
_diffrn_standards_number 0
_exptl_absorpt_coefficient_mu 0.764
_exptl_absorpt_correction_type none
_exptl_crystal_colour red
_exptl_crystal_density_diffrn 1.820
_exptl_crystal_density_method 'not measured'
_exptl_crystal_description plete
_exptl_crystal_F_000 704.00
_exptl_crystal_size_max 0.500
_exptl_crystal_size_mid 0.200
_exptl_crystal_size_min 0.050
_refine_diff_density_max 0.500
_refine_diff_density_min -0.380
_refine_ls_abs_structure_details 'Flack, H. D. (1983), Acta Cryst. A39, 876-881.  567 Friedel Pairs'
_refine_ls_abs_structure_Flack 0.8(3)
_refine_ls_extinction_method none
_refine_ls_goodness_of_fit_ref 1.142
_refine_ls_hydrogen_treatment mixed
_refine_ls_number_parameters 96
_refine_ls_number_reflns 1440
_refine_ls_number_restraints 0
_refine_ls_R_factor_gt 0.0559
_refine_ls_shift/su_max 0.000
_refine_ls_structure_factor_coef Fsqd
_refine_ls_weighting_details 'w = 1/[\s^2^(Fo^2^)+(0.0600P)^2^+0.7614P] where P=(Fo^2^+2Fc^2^)/3'
_refine_ls_weighting_scheme calc
_refine_ls_wR_factor_ref 0.1364
_reflns_number_gt 1162
_reflns_number_total 1440
_reflns_threshold_expression F^2^>2.0\s(F^2^)
_cod_data_source_file c4cc07810a2.cif
_cod_data_source_block 20131027_Nutral
_cod_original_cell_volume 1256.9(17)
_cod_database_code 7116084

loop_
_symmetry_equiv_pos_site_id
_symmetry_equiv_pos_as_xyz
1 +X,+Y,+Z
2 +X,-Y,-Z
3 -X,+Y,1/2-Z
4 -X,-Y,1/2+Z
5 1/2+X,1/2+Y,+Z
6 1/2+X,1/2-Y,-Z
7 1/2-X,1/2+Y,1/2-Z
8 1/2-X,1/2-Y,1/2+Z

loop_
_atom_site_label
_atom_site_type_symbol
_atom_site_fract_x
_atom_site_fract_y
_atom_site_fract_z
_atom_site_U_iso_or_equiv
_atom_site_adp_type
_atom_site_occupancy
_atom_site_symmetry_multiplicity
_atom_site_calc_flag
_atom_site_refinement_flags
S1 S 0.3223(3) 0.22814(3) 0.62534(11) 0.0322(3) Uani 1.0 8 d .
S2 S 0.3174(3) 0.12071(3) 0.62528(11) 0.0333(3) Uani 1.0 8 d .
O2 O 0.3213(9) 0.03212(10) 0.6290(3) 0.0459(8) Uani 1.0 8 d .
O8 O 0.3547(11) 0.40107(10) 0.6361(4) 0.0478(10) Uani 1.0 8 d .
C2 C 0.5000 0.19712(18) 0.7500 0.0279(13) Uani 1.0 4 d .
C3 C 0.5000 0.15217(19) 0.7500 0.0299(14) Uani 1.0 4 d .
C4 C 0.4203(11) 0.28061(13) 0.6909(4) 0.0289(10) Uani 1.0 8 d .
C5 C 0.4256(12) 0.36031(13) 0.6904(4) 0.0320(11) Uani 1.0 8 d .
C6 C 0.4193(12) 0.06927(13) 0.6954(4) 0.0353(12) Uani 1.0 8 d .
C7 C 0.4938(16) -0.00674(14) 0.6782(5) 0.0545(15) Uani 1.0 8 d .
C9 C 0.3437(10) 0.32066(13) 0.6316(4) 0.0292(8) Uani 1.0 8 d .
H7A H 0.7199 -0.0073 0.6448 0.0654 Uiso 1.0 8 calc R
H7B H 0.3804 -0.0335 0.6491 0.0654 Uiso 1.0 8 calc R
H9 H 0.2379 0.3208 0.5527 0.0350 Uiso 1.0 8 calc R
H10 H 0.244(14) 0.395(2) 0.587(5) 0.05(2) Uiso 1.0 8 d .

loop_
_atom_site_aniso_label
_atom_site_aniso_U_11
_atom_site_aniso_U_22
_atom_site_aniso_U_33
_atom_site_aniso_U_12
_atom_site_aniso_U_13
_atom_site_aniso_U_23
S1 0.0412(6) 0.0223(5) 0.0331(6) -0.0003(5) -0.0035(7) -0.0012(5)
S2 0.0403(6) 0.0239(5) 0.0357(6) -0.0013(5) -0.0029(8) 0.0004(5)
O2 0.0535(19) 0.0262(15) 0.058(2) 0.0025(15) -0.012(3) -0.0063(15)
O8 0.070(3) 0.0243(15) 0.049(3) 0.0046(17) -0.014(3) 0.0002(16)
C2 0.036(4) 0.021(3) 0.027(3) 0.0000 0.007(3) 0.0000
C3 0.032(4) 0.028(3) 0.029(4) 0.0000 0.005(3) 0.0000
C4 0.027(3) 0.0191(18) 0.040(3) -0.0035(17) 0.003(2) -0.0028(17)
C5 0.044(3) 0.0189(19) 0.033(3) 0.0034(18) 0.002(3) 0.0020(17)
C6 0.048(3) 0.020(2) 0.038(3) -0.001(2) -0.000(2) -0.0019(17)
C7 0.067(4) 0.019(3) 0.078(4) 0.004(3) -0.013(4) -0.001(3)
C9 0.035(2) 0.033(2) 0.0188(18) 0.0002(19) -0.005(3) -0.0039(19)

loop_
_atom_type_symbol
_atom_type_description
_atom_type_scat_dispersion_real
_atom_type_scat_dispersion_imag
_atom_type_scat_source
C C 0.0033 0.0016
;
International Tables for Crystallography
(1992, Vol. C, Tables 4.2.6.8 and 6.1.1.4)
;
O O 0.0106 0.0060
;
International Tables for Crystallography
(1992, Vol. C, Tables 4.2.6.8 and 6.1.1.4)
;
S S 0.1246 0.1234
;
International Tables for Crystallography
(1992, Vol. C, Tables 4.2.6.8 and 6.1.1.4)
;
H H 0.0000 0.0000
;
International Tables for Crystallography
(1992, Vol. C, Table 6.1.1.4)
;

loop_
_geom_angle_atom_site_label_1
_geom_angle_atom_site_label_2
_geom_angle_atom_site_label_3
_geom_angle
_geom_angle_publ_flag
_geom_angle_site_symmetry_1
_geom_angle_site_symmetry_3
C2 S1 C4 95.2(2) yes . .
C3 S2 C6 93.5(3) yes . .
C6 O2 C7 109.6(4) yes . .
S1 C2 S1 116.1(3) yes . 3_656
S1 C2 C3 121.97(16) yes . .
S1 C2 C3 121.97(16) yes 3_656 .
S2 C3 S2 115.7(4) yes . 3_656
S2 C3 C2 122.16(17) yes . .
S2 C3 C2 122.16(17) yes 3_656 .
S1 C4 C4 116.7(3) yes . 3_656
S1 C4 C9 123.2(3) yes . .
C4 C4 C9 120.0(4) yes 3_656 .
O8 C5 C5 117.5(4) yes . 3_656
O8 C5 C9 122.0(4) yes . .
C5 C5 C9 120.4(4) yes 3_656 .
S2 C6 O2 115.7(3) yes . .
S2 C6 C6 118.6(4) yes . 3_656
O2 C6 C6 125.7(4) yes . 3_656
O2 C7 C7 111.8(4) yes . 3_656
C4 C9 C5 119.5(4) yes . .
C5 O8 H10 102(5) no . .
O2 C7 H7A 109.252 no . .
O2 C7 H7B 109.249 no . .
C7 C7 H7A 109.250 no 3_656 .
C7 C7 H7B 109.256 no 3_656 .
H7A C7 H7B 107.929 no . .
C4 C9 H9 120.248 no . .
C5 C9 H9 120.257 no . .

loop_
_geom_bond_atom_site_label_1
_geom_bond_atom_site_label_2
_geom_bond_distance
_geom_bond_publ_flag
_geom_bond_site_symmetry_2
S1 C2 1.755(4) yes .
S1 C4 1.760(5) yes .
S2 C3 1.770(4) yes .
S2 C6 1.756(5) yes .
O2 C6 1.370(6) yes .
O2 C7 1.448(6) yes .
O8 C5 1.377(6) yes .
C2 C3 1.347(8) yes .
C4 C4 1.394(6) yes 3_656
C4 C9 1.386(6) yes .
C5 C5 1.385(6) yes 3_656
C5 C9 1.378(6) yes .
C6 C6 1.315(7) yes 3_656
C7 C7 1.508(7) yes 3_656
O8 H10 0.70(6) no .
C7 H7A 0.970 no .
C7 H7B 0.970 no .
C9 H9 0.930 no .

loop_
_geom_contact_atom_site_label_1
_geom_contact_atom_site_label_2
_geom_contact_distance
_geom_contact_publ_flag
_geom_contact_site_symmetry_2
S1 S2 3.218(3) no .
O2 O2 2.913(5) no 3_656
O8 O8 2.657(6) no 3_656
C2 C4 2.596(7) no 3_656
C3 C6 2.569(7) no 3_656
C4 C5 2.762(6) no 3_656
C6 C7 2.658(7) no 3_656
C9 C9 2.782(6) no 3_656
S1 S1 3.554(3) no 6_456
S1 S1 3.554(3) no 6_556
S2 O8 3.372(5) no 6_456
S2 O8 3.545(5) no 6_556
O2 O2 3.322(5) no 2_556
O2 C7 3.546(8) no 1_455
O2 C7 3.383(7) no 2_556
O8 S2 3.545(5) no 6_456
O8 S2 3.372(5) no 6_556
O8 C7 3.147(6) no 5_455
C4 C4 3.582(7) no 3_556
C6 C6 3.544(7) no 3_556
C7 O2 3.546(8) no 1_655
C7 O2 3.383(7) no 2_556
C7 O8 3.147(6) no 5_545
S1 H9 2.8975 no .
O2 H7A 2.6555 no 3_656
O2 H7B 3.2717 no 3_656
O8 H9 2.6023 no .
O8 H10 3.32(6) no 3_656
C4 H9 3.2487 no 3_656
C5 H9 3.2377 no 3_656
C5 H10 2.88(6) no 3_656
C6 H7A 2.6437 no .
C6 H7A 2.8954 no 3_656
C6 H7B 3.1202 no .
C6 H7B 3.5749 no 3_656
C9 H10 2.31(6) no .
H7A H7A 2.8221 no 3_656
H7A H7B 2.3345 no 3_656
H7B H7B 2.3231 no 3_656
H9 H10 2.2534 no .
S1 H9 3.3313 no 6_456
S1 H9 2.8976 no 6_556
S2 H9 3.4539 no 6_456
S2 H9 3.0638 no 6_556
S2 H10 3.23(6) no 6_456
S2 H10 2.85(6) no 6_556
O2 H7A 2.6844 no 1_455
O2 H7A 3.3692 no 2_556
O2 H7B 2.9285 no 2_556
O2 H10 3.57(6) no 6_556
O8 H7A 2.7985 no 5_455
O8 H7B 2.7311 no 5_455
O8 H7B 2.8777 no 5_555
O8 H7B 3.1311 no 7_556
O8 H10 3.60(6) no 1_655
C2 H9 3.3581 no 6_556
C2 H9 3.3581 no 8_555
C3 H9 3.4127 no 6_556
C3 H9 3.4127 no 8_555
C6 H10 3.41(6) no 6_556
C7 H7A 3.1142 no 1_455
C7 H7A 3.5332 no 2_556
C7 H10 3.25(6) no 5_545
H7A O2 2.6844 no 1_655
H7A O2 3.3692 no 2_556
H7A O8 2.7985 no 5_545
H7A C7 3.1142 no 1_655
H7A C7 3.5332 no 2_556
H7A H7A 3.0709 no 2_556
H7A H7A 3.1443 no 3_756
H7A H7B 2.7554 no 1_655
H7A H7B 3.5848 no 2_556
H7A H10 2.9896 no 5_545
H7B O2 2.9285 no 2_556
H7B O8 2.8777 no 5_445
H7B O8 2.7311 no 5_545
H7B O8 3.1311 no 7_546
H7B H7A 2.7554 no 1_455
H7B H7A 3.5848 no 2_556
H7B H10 3.3897 no 5_445
H7B H10 2.6688 no 5_545
H7B H10 3.5342 no 7_546
H9 S1 2.8976 no 6_456
H9 S1 3.3313 no 6_556
H9 S2 3.0638 no 6_456
H9 S2 3.4539 no 6_556
H9 C2 3.3581 no 6_456
H9 C3 3.4127 no 6_456
H10 S2 2.85(6) no 6_456
H10 S2 3.23(6) no 6_556
H10 O2 3.57(6) no 6_456
H10 O8 3.60(6) no 1_455
H10 C6 3.41(6) no 6_456
H10 C7 3.25(6) no 5_455
H10 H7A 2.9896 no 5_455
H10 H7B 2.6688 no 5_455
H10 H7B 3.3897 no 5_555
H10 H7B 3.5342 no 7_556

loop_
_geom_torsion_atom_site_label_1
_geom_torsion_atom_site_label_2
_geom_torsion_atom_site_label_3
_geom_torsion_atom_site_label_4
_geom_torsion
_geom_torsion_publ_flag
_geom_torsion_site_symmetry_1
_geom_torsion_site_symmetry_3
_geom_torsion_site_symmetry_4
C2 S1 C4 C4 -1.7(3) no . . 3_656
C2 S1 C4 C9 178.9(3) no . . .
C4 S1 C2 S1 0.51(15) no . . 3_656
C4 S1 C2 C3 -179.49(14) no . . .
C3 S2 C6 O2 179.9(3) no . . .
C3 S2 C6 C6 -0.3(4) no . . 3_656
C6 S2 C3 S2 0.08(17) no . . 3_656
C6 S2 C3 C2 -179.92(16) no . . .
C6 O2 C7 C7 42.7(5) no . . 3_656
C7 O2 C6 S2 165.0(4) no . . .
C7 O2 C6 C6 -14.8(6) no . . 3_656
S1 C2 C3 S2 -0.65(5) no . . .
S1 C2 C3 S2 179.35(5) no . . 3_656
S1 C2 C3 S2 179.35(5) no 3_656 . .
S1 C2 C3 S2 -0.65(5) no 3_656 . 3_656
S1 C4 C4 S1 2.4(5) no . 3_656 3_656
S1 C4 C4 C9 -178.2(3) no . 3_656 3_656
S1 C4 C9 C5 179.2(3) no . . .
C4 C4 C9 C5 -0.2(6) no 3_656 . .
C9 C4 C4 S1 -178.2(3) no . 3_656 3_656
C9 C4 C4 C9 1.2(6) no . 3_656 3_656
O8 C5 C5 O8 -1.0(7) no . 3_656 3_656
O8 C5 C5 C9 -179.1(4) no . 3_656 3_656
O8 C5 C9 C4 -179.8(4) no . . .
C5 C5 C9 C4 -1.9(7) no 3_656 . .
C9 C5 C5 O8 -179.1(4) no . 3_656 3_656
C9 C5 C5 C9 2.9(7) no . 3_656 3_656
S2 C6 C6 S2 0.4(6) no . 3_656 3_656
S2 C6 C6 O2 -179.8(3) no . 3_656 3_656
O2 C6 C6 S2 -179.8(4) no . 3_656 3_656
O2 C6 C6 O2 -0.0(8) no . 3_656 3_656
O2 C7 C7 O2 -60.0(6) no . 3_656 3_656
